data_7014633
loop_
_publ_author_name
'Wang, Peng-Fei'
'Cao, Deng-Ke'
'Bao, Song-Song'
'Jin, Hao-Jun'
'Li, Yi-Zhi'
'Wang, Tian-Wei'
'Zheng, Li-Min'

_publ_section_title
;
 Co&#x2083;(2-OOCC&#x2086;H&#x2084;PO&#x2083;)&#x2082;(H&#x2082;O)&#x2083;&#x00B7;H&#x2082;O:
 a layered metal phosphonate showing reversible dehydration-rehydration
 behavior and ferrimagnetism.
;
_journal_issue 6
_journal_name_full 'Dalton transactions (Cambridge, England : 2003)'
_journal_page_first 1307
_journal_page_last 1312
_journal_paper_doi 10.1039/c0dt01019g
_journal_volume 40
_journal_year 2011
_chemical_formula_sum 'C14 H16 O14 P2 Zn3'
_chemical_formula_weight 666.32
_chemical_name_systematic
;
?
;
_space_group_IT_number 14
_symmetry_cell_setting monoclinic
_symmetry_space_group_name_Hall '-P 2ybc'
_symmetry_space_group_name_H-M 'P 1 21/c 1'
_atom_sites_solution_hydrogens geom
_atom_sites_solution_primary direct
_atom_sites_solution_secondary difmap
_audit_creation_method SHELXL-97
_cell_angle_alpha 90.00
_cell_angle_beta 100.887(3)
_cell_angle_gamma 90.00
_cell_formula_units_Z 4
_cell_length_a 11.764(2)
_cell_length_b 7.2014(13)
_cell_length_c 24.274(4)
_cell_measurement_reflns_used 2355
_cell_measurement_temperature 298(2)
_cell_measurement_theta_max 27.0265
_cell_measurement_theta_min 2.955
_cell_volume 2019.4(6)
_computing_cell_refinement SMART
_computing_data_collection 'SMART (Bruker, 2000)'
_computing_data_reduction 'SAINT (Bruker, 2000)'
_computing_molecular_graphics SHELXTL
_computing_publication_material SHELXTL
_computing_structure_refinement SHELXTL
_computing_structure_solution 'SHELXTL (Bruker, 2000)'
_diffrn_ambient_temperature 298(2)
_diffrn_measured_fraction_theta_full 1.000
_diffrn_measured_fraction_theta_max 1.000
_diffrn_measurement_device_type 'Bruker Smart Aepex CCD'
_diffrn_measurement_method 'phi and omega scans'
_diffrn_radiation_monochromator graphite
_diffrn_radiation_source 'fine-focus sealed tube'
_diffrn_radiation_type MoK\a
_diffrn_radiation_wavelength 0.71073
_diffrn_reflns_av_R_equivalents 0.0886
_diffrn_reflns_av_sigmaI/netI 0.0833
_diffrn_reflns_limit_h_max 13
_diffrn_reflns_limit_h_min -11
_diffrn_reflns_limit_k_max 8
_diffrn_reflns_limit_k_min -8
_diffrn_reflns_limit_l_max 23
_diffrn_reflns_limit_l_min -28
_diffrn_reflns_number 9537
_diffrn_reflns_theta_full 25.00
_diffrn_reflns_theta_max 25.00
_diffrn_reflns_theta_min 1.71
_exptl_absorpt_coefficient_mu 3.769
_exptl_absorpt_correction_T_max 0.471
_exptl_absorpt_correction_T_min 0.454
_exptl_absorpt_correction_type multi-scan
_exptl_absorpt_process_details 'SADABS; Bruker, 2000'
_exptl_crystal_colour colorless
_exptl_crystal_density_diffrn 2.192
_exptl_crystal_density_method 'not measured'
_exptl_crystal_description blocky
_exptl_crystal_F_000 1328
_exptl_crystal_size_max 0.30
_exptl_crystal_size_mid 0.25
_exptl_crystal_size_min 0.20
_refine_diff_density_max 0.934
_refine_diff_density_min -0.859
_refine_diff_density_rms 0.201
_refine_ls_extinction_method none
_refine_ls_goodness_of_fit_ref 1.024
_refine_ls_hydrogen_treatment constr
_refine_ls_matrix_type full
_refine_ls_number_parameters 298
_refine_ls_number_reflns 3555
_refine_ls_number_restraints 0
_refine_ls_restrained_S_all 1.024
_refine_ls_R_factor_all 0.0691
_refine_ls_R_factor_gt 0.0541
_refine_ls_shift/su_max 0.001
_refine_ls_shift/su_mean 0.000
_refine_ls_structure_factor_coef Fsqd
_refine_ls_weighting_details 'calc w=1/[\s^2^(Fo^2^)+(0.0590P)^2^+0.0000P] where P=(Fo^2^+2Fc^2^)/3'
_refine_ls_weighting_scheme calc
_refine_ls_wR_factor_gt 0.1217
_refine_ls_wR_factor_ref 0.1283
_reflns_number_gt 2865
_reflns_number_total 3555
_reflns_threshold_expression >2sigma(I)
_cod_data_source_file C0DT01019G.TXT
_cod_data_source_block zn
_cod_depositor_comments
;
The following automatic conversions were performed:
'_symmetry_cell_setting' value 'Monoclinic' changed to 'monoclinic'
according to '/home/saulius/struct/CIF-dictionaries/cif_core.dic'
dictionary named 'cif_core.dic' version 2.4.1 from 2010-06-29.

Automatic conversion script
Id: cif_fix_enum 1555 2011-01-17 13:19:09Z saulius 
;
_cod_original_sg_symbol_H-M P2(1)/c
_cod_database_code 7014633

loop_
_symmetry_equiv_pos_as_xyz
'x, y, z'
'-x, y+1/2, -z+1/2'
'-x, -y, -z'
'x, -y-1/2, z-1/2'

loop_
_atom_site_label
_atom_site_type_symbol
_atom_site_fract_x
_atom_site_fract_y
_atom_site_fract_z
_atom_site_U_iso_or_equiv
_atom_site_adp_type
_atom_site_occupancy
_atom_site_symmetry_multiplicity
_atom_site_calc_flag
_atom_site_refinement_flags
_atom_site_disorder_assembly
_atom_site_disorder_group
C1 C 0.7116(5) 0.2365(9) 0.0013(3) 0.0209(15) Uani 1 1 d . . .
C2 C 0.6283(6) 0.2026(11) -0.0457(3) 0.0342(18) Uani 1 1 d . . .
H2 H 0.6511 0.1662 -0.0787 0.041 Uiso 1 1 calc R . .
C3 C 0.5130(7) 0.2209(12) -0.0451(4) 0.047(2) Uani 1 1 d . . .
H3 H 0.4592 0.1997 -0.0778 0.056 Uiso 1 1 calc R . .
C4 C 0.4752(6) 0.2696(13) 0.0025(3) 0.046(2) Uani 1 1 d . . .
H4 H 0.3966 0.2790 0.0030 0.055 Uiso 1 1 calc R . .
C5 C 0.5567(6) 0.3046(11) 0.0500(3) 0.0384(19) Uani 1 1 d . . .
H5 H 0.5323 0.3379 0.0829 0.046 Uiso 1 1 calc R . .
C6 C 0.6731(6) 0.2917(9) 0.0500(3) 0.0244(15) Uani 1 1 d . . .
C7 C 0.7558(6) 0.3391(9) 0.1038(3) 0.0244(16) Uani 1 1 d . . .
C8 C 1.2403(5) 0.6096(9) 0.1797(2) 0.0183(14) Uani 1 1 d . . .
C9 C 1.3298(6) 0.7327(10) 0.1992(3) 0.0290(17) Uani 1 1 d . . .
H9 H 1.3127 0.8499 0.2115 0.035 Uiso 1 1 calc R . .
C10 C 1.4427(6) 0.6842(11) 0.2006(3) 0.0354(18) Uani 1 1 d . . .
H10 H 1.5014 0.7692 0.2134 0.043 Uiso 1 1 calc R . .
C11 C 1.4704(6) 0.5102(11) 0.1831(3) 0.0357(19) Uani 1 1 d . . .
H11 H 1.5473 0.4773 0.1844 0.043 Uiso 1 1 calc R . .
C12 C 1.3818(6) 0.3843(11) 0.1636(3) 0.0296(17) Uani 1 1 d . . .
H12 H 1.3996 0.2662 0.1522 0.036 Uiso 1 1 calc R . .
C13 C 1.2674(5) 0.4351(9) 0.1610(2) 0.0175(14) Uani 1 1 d . . .
C14 C 1.1758(5) 0.2999(9) 0.1366(3) 0.0185(14) Uani 1 1 d . . .
Zn1 Zn 0.97346(6) 0.54607(10) 0.06094(3) 0.0179(2) Uani 1 1 d . . .
Zn3 Zn 0.88641(7) 0.38749(12) 0.19648(3) 0.0279(2) Uani 1 1 d . . .
Zn2 Zn 1.04687(7) 0.01155(10) 0.10376(3) 0.0211(2) Uani 1 1 d . . .
O1 O 0.9289(3) 0.3521(6) -0.00324(17) 0.0175(10) Uani 1 1 d . . .
O2 O 0.8983(4) 0.0697(6) 0.05541(19) 0.0246(11) Uani 1 1 d . . .
O3 O 0.8554(4) 0.0518(6) -0.04948(19) 0.0283(11) Uani 1 1 d . . .
O4 O 0.8488(4) 0.4301(6) 0.10460(18) 0.0257(11) Uani 1 1 d . . .
O5 O 0.7306(4) 0.2836(7) 0.14885(19) 0.0351(13) Uani 1 1 d . . .
O7 O 1.0412(4) 0.4912(6) 0.20205(18) 0.0223(10) Uani 1 1 d . . .
O6 O 1.0285(4) 0.7339(5) 0.12517(16) 0.0178(9) Uani 1 1 d . . .
O8 O 1.0970(4) 0.8263(6) 0.22437(17) 0.0219(10) Uani 1 1 d . . .
O9 O 1.0992(4) 0.3445(6) 0.09524(18) 0.0249(11) Uani 1 1 d . . .
O10 O 1.1797(4) 0.1394(6) 0.15728(18) 0.0244(11) Uani 1 1 d . . .
O2W O 0.8353(4) 0.7091(6) 0.0197(2) 0.0313(12) Uani 1 1 d . . .
H2A H 0.8558 0.7670 -0.0074 0.038 Uiso 1 1 d R . .
H2B H 0.8178 0.7846 0.0420 0.047 Uiso 1 1 d R . .
O3W O 0.7949(5) 0.6248(8) 0.2179(2) 0.0513(16) Uani 1 1 d . . .
H3A H 0.8388 0.7197 0.2189 0.062 Uiso 1 1 d R . .
H3B H 0.7783 0.6106 0.2502 0.062 Uiso 1 1 d R . .
O1W O 0.9465(4) 0.0955(7) 0.1741(2) 0.0339(12) Uani 1 1 d . . .
H1A H 0.8863 0.0273 0.1681 0.041 Uiso 1 1 d R . .
H1B H 0.9881 0.0549 0.2041 0.041 Uiso 1 1 d R . .
O4W O 0.7454(7) 0.8881(11) 0.1358(3) 0.106(3) Uani 1 1 d . . .
H4A H 0.7055 0.9553 0.1104 0.159 Uiso 1 1 d R . .
H4B H 0.7006 0.8196 0.1507 0.159 Uiso 1 1 d R . .
P1 P 0.85928(15) 0.1756(2) 0.00067(7) 0.0189(4) Uani 1 1 d . . .
P2 P 1.09272(14) 0.6673(2) 0.18350(6) 0.0159(4) Uani 1 1 d . . .

loop_
_atom_site_aniso_label
_atom_site_aniso_U_11
_atom_site_aniso_U_22
_atom_site_aniso_U_33
_atom_site_aniso_U_23
_atom_site_aniso_U_13
_atom_site_aniso_U_12
C1 0.021(4) 0.022(4) 0.021(4) 0.005(3) 0.008(3) -0.006(3)
C2 0.037(4) 0.044(5) 0.022(4) -0.006(3) 0.007(3) -0.008(4)
C3 0.030(5) 0.067(6) 0.040(5) -0.009(4) -0.006(4) -0.001(4)
C4 0.019(4) 0.069(6) 0.048(5) -0.004(5) 0.002(4) 0.000(4)
C5 0.031(4) 0.050(5) 0.037(5) -0.004(4) 0.014(4) -0.003(4)
C6 0.026(4) 0.023(4) 0.025(4) 0.003(3) 0.006(3) -0.001(3)
C7 0.033(4) 0.024(4) 0.019(4) -0.001(3) 0.013(3) 0.009(3)
C8 0.022(3) 0.023(4) 0.011(3) 0.004(3) 0.005(3) -0.002(3)
C9 0.030(4) 0.025(4) 0.033(4) -0.007(3) 0.010(3) -0.006(3)
C10 0.026(4) 0.045(5) 0.036(5) -0.005(4) 0.007(3) -0.010(4)
C11 0.023(4) 0.054(5) 0.032(4) -0.003(4) 0.007(3) 0.007(4)
C12 0.028(4) 0.036(4) 0.025(4) -0.006(3) 0.005(3) 0.000(3)
C13 0.025(4) 0.021(3) 0.008(3) 0.002(3) 0.006(3) 0.002(3)
C14 0.023(4) 0.023(4) 0.014(3) -0.005(3) 0.014(3) 0.002(3)
Zn1 0.0268(4) 0.0162(4) 0.0120(4) -0.0013(3) 0.0068(3) -0.0007(3)
Zn3 0.0319(5) 0.0383(5) 0.0136(4) 0.0066(4) 0.0048(3) -0.0075(4)
Zn2 0.0281(4) 0.0191(4) 0.0160(4) -0.0017(3) 0.0040(3) -0.0016(3)
O1 0.022(2) 0.017(2) 0.015(2) -0.0036(18) 0.0060(18) -0.0038(19)
O2 0.025(3) 0.020(2) 0.028(3) 0.006(2) 0.002(2) 0.002(2)
O3 0.030(3) 0.029(3) 0.028(3) -0.016(2) 0.012(2) -0.005(2)
O4 0.032(3) 0.027(3) 0.017(2) -0.002(2) 0.000(2) -0.007(2)
O5 0.041(3) 0.050(3) 0.017(3) 0.005(2) 0.013(2) -0.003(3)
O7 0.027(2) 0.024(2) 0.017(2) 0.0005(19) 0.0071(19) -0.009(2)
O6 0.029(2) 0.015(2) 0.010(2) -0.0018(18) 0.0060(18) 0.0027(19)
O8 0.034(3) 0.022(2) 0.011(2) -0.0052(19) 0.0067(19) 0.001(2)
O9 0.026(3) 0.027(3) 0.019(3) -0.005(2) -0.002(2) 0.004(2)
O10 0.040(3) 0.017(2) 0.016(2) 0.0029(19) 0.004(2) -0.005(2)
O2W 0.038(3) 0.022(3) 0.038(3) 0.007(2) 0.016(2) 0.006(2)
O3W 0.076(4) 0.047(4) 0.035(3) 0.006(3) 0.018(3) 0.014(3)
O1W 0.042(3) 0.032(3) 0.027(3) 0.006(2) 0.004(2) 0.005(2)
O4W 0.103(6) 0.076(5) 0.118(7) 0.051(5) -0.031(5) -0.031(5)
P1 0.0249(9) 0.0169(9) 0.0166(9) -0.0022(7) 0.0079(7) -0.0030(7)
P2 0.0222(9) 0.0168(8) 0.0097(8) 0.0000(6) 0.0053(7) -0.0001(7)

loop_
_atom_type_symbol
_atom_type_description
_atom_type_scat_dispersion_real
_atom_type_scat_dispersion_imag
_atom_type_scat_source
C C 0.0033 0.0016 'International Tables Vol C Tables 4.2.6.8 and 6.1.1.4'
H H 0.0000 0.0000 'International Tables Vol C Tables 4.2.6.8 and 6.1.1.4'
O O 0.0106 0.0060 'International Tables Vol C Tables 4.2.6.8 and 6.1.1.4'
P P 0.1023 0.0942 'International Tables Vol C Tables 4.2.6.8 and 6.1.1.4'
Zn Zn 0.2839 1.4301 'International Tables Vol C Tables 4.2.6.8 and 6.1.1.4'

loop_
_geom_angle_atom_site_label_1
_geom_angle_atom_site_label_2
_geom_angle_atom_site_label_3
_geom_angle
_geom_angle_site_symmetry_1
_geom_angle_site_symmetry_3
_geom_angle_publ_flag
C2 C1 C6 117.1(6) . . ?
C2 C1 P1 119.2(5) . . ?
C6 C1 P1 122.9(5) . . ?
C3 C2 C1 121.7(7) . . ?
C3 C2 H2 119.1 . . ?
C1 C2 H2 119.1 . . ?
C4 C3 C2 121.3(7) . . ?
C4 C3 H3 119.4 . . ?
C2 C3 H3 119.4 . . ?
C3 C4 C5 118.1(7) . . ?
C3 C4 H4 121.0 . . ?
C5 C4 H4 121.0 . . ?
C4 C5 C6 121.7(7) . . ?
C4 C5 H5 119.1 . . ?
C6 C5 H5 119.1 . . ?
C5 C6 C1 120.0(6) . . ?
C5 C6 C7 117.7(6) . . ?
C1 C6 C7 122.3(6) . . ?
O5 C7 O4 119.8(6) . . ?
O5 C7 C6 117.5(6) . . ?
O4 C7 C6 122.7(6) . . ?
O5 C7 Zn3 57.6(4) . . ?
O4 C7 Zn3 62.2(3) . . ?
C6 C7 Zn3 174.3(5) . . ?
C9 C8 C13 118.8(6) . . ?
C9 C8 P2 120.7(5) . . ?
C13 C8 P2 120.4(5) . . ?
C10 C9 C8 121.1(7) . . ?
C10 C9 H9 119.5 . . ?
C8 C9 H9 119.5 . . ?
C11 C10 C9 120.5(7) . . ?
C11 C10 H10 119.7 . . ?
C9 C10 H10 119.7 . . ?
C10 C11 C12 119.3(7) . . ?
C10 C11 H11 120.3 . . ?
C12 C11 H11 120.3 . . ?
C13 C12 C11 120.1(7) . . ?
C13 C12 H12 120.0 . . ?
C11 C12 H12 120.0 . . ?
C12 C13 C8 120.2(6) . . ?
C12 C13 C14 118.0(6) . . ?
C8 C13 C14 121.8(6) . . ?
O9 C14 O10 121.3(6) . . ?
O9 C14 C13 120.4(6) . . ?
O10 C14 C13 118.2(6) . . ?
O9 C14 Zn2 70.8(3) . . ?
O10 C14 Zn2 50.6(3) . . ?
C13 C14 Zn2 168.0(4) . . ?
O1 Zn1 O6 176.39(17) . . ?
O1 Zn1 O1 80.08(17) . 3_765 ?
O6 Zn1 O1 98.10(16) . 3_765 ?
O1 Zn1 O2W 87.44(17) . . ?
O6 Zn1 O2W 95.62(17) . . ?
O1 Zn1 O2W 87.58(18) 3_765 . ?
O1 Zn1 O4 90.55(16) . . ?
O6 Zn1 O4 91.63(17) . . ?
O1 Zn1 O4 168.32(16) 3_765 . ?
O2W Zn1 O4 85.03(18) . . ?
O1 Zn1 O9 83.87(16) . . ?
O6 Zn1 O9 93.18(16) . . ?
O1 Zn1 O9 94.11(17) 3_765 . ?
O2W Zn1 O9 170.72(18) . . ?
O4 Zn1 O9 91.78(17) . . ?
O7 Zn3 O8 95.76(18) . 2_745 ?
O7 Zn3 O5 151.29(18) . . ?
O8 Zn3 O5 112.05(18) 2_745 . ?
O7 Zn3 O3W 100.6(2) . . ?
O8 Zn3 O3W 84.36(19) 2_745 . ?
O5 Zn3 O3W 89.5(2) . . ?
O7 Zn3 O4 91.34(17) . . ?
O8 Zn3 O4 172.44(18) 2_745 . ?
O5 Zn3 O4 60.60(17) . . ?
O3W Zn3 O4 96.92(19) . . ?
O7 Zn3 O1W 92.37(19) . . ?
O8 Zn3 O1W 92.77(17) 2_745 . ?
O5 Zn3 O1W 79.72(19) . . ?
O3W Zn3 O1W 166.9(2) . . ?
O4 Zn3 O1W 84.31(17) . . ?
O7 Zn3 C7 121.6(2) . . ?
O8 Zn3 C7 142.0(2) 2_745 . ?
O5 Zn3 C7 30.04(19) . . ?
O3W Zn3 C7 94.5(2) . . ?
O4 Zn3 C7 30.58(18) . . ?
O1W Zn3 C7 79.91(19) . . ?
O2 Zn2 O3 102.6(2) . 3_755 ?
O2 Zn2 O10 140.39(18) . . ?
O3 Zn2 O10 93.25(18) 3_755 . ?
O2 Zn2 O6 103.40(17) . 1_545 ?
O3 Zn2 O6 92.61(18) 3_755 1_545 ?
O10 Zn2 O6 111.99(16) . 1_545 ?
O2 Zn2 O1W 82.25(18) . . ?
O3 Zn2 O1W 174.58(18) 3_755 . ?
O10 Zn2 O1W 81.40(18) . . ?
O6 Zn2 O1W 88.62(16) 1_545 . ?
O2 Zn2 O9 87.19(16) . . ?
O3 Zn2 O9 89.00(17) 3_755 . ?
O10 Zn2 O9 56.67(15) . . ?
O6 Zn2 O9 168.64(15) 1_545 . ?
O1W Zn2 O9 88.77(15) . . ?
O2 Zn2 C14 114.51(19) . . ?
O3 Zn2 C14 90.55(18) 3_755 . ?
O10 Zn2 C14 28.25(18) . . ?
O6 Zn2 C14 140.24(18) 1_545 . ?
O1W Zn2 C14 85.14(18) . . ?
O9 Zn2 C14 28.43(16) . . ?
P1 O1 Zn1 125.0(2) . . ?
P1 O1 Zn1 134.4(2) . 3_765 ?
Zn1 O1 Zn1 99.92(17) . 3_765 ?
P1 O2 Zn2 135.8(3) . . ?
P1 O3 Zn2 138.7(3) . 3_755 ?
C7 O4 Zn1 149.7(4) . . ?
C7 O4 Zn3 87.2(4) . . ?
Zn1 O4 Zn3 122.0(2) . . ?
C7 O5 Zn3 92.3(4) . . ?
P2 O7 Zn3 136.3(3) . . ?
P2 O6 Zn1 120.9(2) . . ?
P2 O6 Zn2 117.9(2) . 1_565 ?
Zn1 O6 Zn2 118.04(18) . 1_565 ?
P2 O8 Zn3 143.7(3) . 2_755 ?
C14 O9 Zn1 145.8(4) . . ?
C14 O9 Zn2 80.7(4) . . ?
Zn1 O9 Zn2 121.61(19) . . ?
C14 O10 Zn2 101.2(4) . . ?
Zn1 O2W H2A 109.6 . . ?
Zn1 O2W H2B 108.8 . . ?
H2A O2W H2B 109.3 . . ?
Zn3 O3W H3A 108.6 . . ?
Zn3 O3W H3B 110.1 . . ?
H3A O3W H3B 108.2 . . ?
Zn3 O1W Zn2 128.8(2) . . ?
Zn3 O1W H1A 106.4 . . ?
Zn2 O1W H1A 104.3 . . ?
Zn3 O1W H1B 105.2 . . ?
Zn2 O1W H1B 104.5 . . ?
H1A O1W H1B 105.8 . . ?
H4A O4W H4B 109.7 . . ?
O3 P1 O2 111.6(3) . . ?
O3 P1 O1 112.3(3) . . ?
O2 P1 O1 113.2(2) . . ?
O3 P1 C1 105.7(3) . . ?
O2 P1 C1 104.3(3) . . ?
O1 P1 C1 109.2(3) . . ?
O8 P2 O7 114.0(2) . . ?
O8 P2 O6 108.4(2) . . ?
O7 P2 O6 112.2(2) . . ?
O8 P2 C8 107.2(3) . . ?
O7 P2 C8 105.5(3) . . ?
O6 P2 C8 109.4(3) . . ?

loop_
_geom_bond_atom_site_label_1
_geom_bond_atom_site_label_2
_geom_bond_distance
_geom_bond_site_symmetry_2
_geom_bond_publ_flag
C1 C2 1.378(9) . ?
C1 C6 1.402(9) . ?
C1 P1 1.795(7) . ?
C2 C3 1.366(11) . ?
C2 H2 0.9300 . ?
C3 C4 1.360(11) . ?
C3 H3 0.9300 . ?
C4 C5 1.375(10) . ?
C4 H4 0.9300 . ?
C5 C6 1.372(10) . ?
C5 H5 0.9300 . ?
C6 C7 1.513(9) . ?
C7 O5 1.251(8) . ?
C7 O4 1.272(8) . ?
C7 Zn3 2.497(7) . ?
C8 C9 1.390(9) . ?
C8 C13 1.394(9) . ?
C8 P2 1.805(6) . ?
C9 C10 1.367(10) . ?
C9 H9 0.9300 . ?
C10 C11 1.381(10) . ?
C10 H10 0.9300 . ?
C11 C12 1.396(10) . ?
C11 H11 0.9300 . ?
C12 C13 1.385(9) . ?
C12 H12 0.9300 . ?
C13 C14 1.489(9) . ?
C14 O9 1.257(7) . ?
C14 O10 1.257(7) . ?
C14 Zn2 2.606(6) . ?
Zn1 O1 2.084(4) . ?
Zn1 O6 2.073(4) . ?
Zn1 O1 2.104(4) 3_765 ?
Zn1 O2W 2.099(4) . ?
Zn1 O4 2.135(5) . ?
Zn1 O9 2.127(4) . ?
Zn3 O7 1.949(4) . ?
Zn3 O8 1.945(4) 2_745 ?
Zn3 O5 2.111(5) . ?
Zn3 O3W 2.135(5) . ?
Zn3 O4 2.212(4) . ?
Zn3 O1W 2.316(5) . ?
Zn2 O2 1.958(4) . ?
Zn2 O3 1.960(4) 3_755 ?
Zn2 O10 2.052(4) . ?
Zn2 O6 2.087(4) 1_545 ?
Zn2 O1W 2.330(5) . ?
Zn2 O9 2.494(5) . ?
O1 P1 1.525(4) . ?
O1 Zn1 2.104(4) 3_765 ?
O2 P1 1.525(5) . ?
O3 P1 1.502(4) . ?
O3 Zn2 1.960(4) 3_755 ?
O7 P2 1.511(4) . ?
O6 P2 1.550(4) . ?
O6 Zn2 2.087(4) 1_565 ?
O8 P2 1.510(4) . ?
O8 Zn3 1.945(4) 2_755 ?
O2W H2A 0.8506 . ?
O2W H2B 0.8220 . ?
O3W H3A 0.8539 . ?
O3W H3B 0.8488 . ?
O1W H1A 0.8514 . ?
O1W H1B 0.8500 . ?
O4W H4A 0.8515 . ?
O4W H4B 0.8512 . ?
